data_7017060
loop_
_publ_author_name
'Feltham, Humphrey L. C.'
'Kl\"ower, Frederik'
'Cameron, Scott A.'
'Larsen, David S.'
'Lan, Yanhua'
'Tropiano, Manuel'
'Faulkner, Stephen'
'Powell, Annie K.'
'Brooker, Sally'

_publ_section_title
;
 A family of 13 tetranuclear zinc(ii)-lanthanide(iii) complexes of a [3 +
 3] Schiff-base macrocycle derived from 1,4-diformyl-2,3-dihydroxybenzene.
;
_journal_issue 43
_journal_name_full 'Dalton transactions (Cambridge, England : 2003)'
_journal_page_first 11425
_journal_page_last 11432
_journal_paper_doi 10.1039/c1dt11038a
_journal_volume 40
_journal_year 2011
_chemical_formula_sum 'C64 H76 N8 O28 Zn5'
_chemical_formula_weight 1732.18
_chemical_name_systematic
;
?
;
_space_group_IT_number 2
_symmetry_cell_setting triclinic
_symmetry_space_group_name_Hall '-P 1'
_symmetry_space_group_name_H-M 'P -1'
_atom_sites_solution_hydrogens geom
_atom_sites_solution_primary direct
_atom_sites_solution_secondary difmap
_audit_creation_method SHELXL-97
_cell_angle_alpha 82.352(7)
_cell_angle_beta 70.545(6)
_cell_angle_gamma 87.186(7)
_cell_formula_units_Z 2
_cell_length_a 13.2518(17)
_cell_length_b 15.4056(19)
_cell_length_c 18.836(2)
_cell_measurement_reflns_used 8164
_cell_measurement_temperature 93(2)
_cell_measurement_theta_max 26.599
_cell_measurement_theta_min 2.522
_cell_volume 3593.5(8)
_computing_structure_refinement 'SHELXL-97 (Sheldrick, 1997)'
_computing_structure_solution 'SHELXS-97 (Sheldrick, 1990)'
_diffrn_ambient_temperature 93(2)
_diffrn_measured_fraction_theta_full 0.985
_diffrn_measured_fraction_theta_max 0.985
_diffrn_measurement_device_type 'Bruker Kappa Apex II area detector'
_diffrn_measurement_method '\f and \w scans'
_diffrn_radiation_monochromator graphite
_diffrn_radiation_source 'fine-focus sealed tube'
_diffrn_radiation_type MoK\a
_diffrn_radiation_wavelength 0.71073
_diffrn_reflns_av_R_equivalents 0.0312
_diffrn_reflns_av_sigmaI/netI 0.0254
_diffrn_reflns_limit_h_max 16
_diffrn_reflns_limit_h_min -16
_diffrn_reflns_limit_k_max 19
_diffrn_reflns_limit_k_min -19
_diffrn_reflns_limit_l_max 23
_diffrn_reflns_limit_l_min -23
_diffrn_reflns_number 67039
_diffrn_reflns_theta_full 26.67
_diffrn_reflns_theta_max 26.67
_diffrn_reflns_theta_min 1.16
_exptl_absorpt_coefficient_mu 1.734
_exptl_absorpt_correction_T_max 0.8190
_exptl_absorpt_correction_T_min 0.6313
_exptl_absorpt_correction_type multi-scan
_exptl_absorpt_process_details 'SCALE (Bruker, 2004)'
_exptl_crystal_colour Yellow
_exptl_crystal_density_diffrn 1.601
_exptl_crystal_density_method 'not measured'
_exptl_crystal_description Block
_exptl_crystal_F_000 1780
_exptl_crystal_size_max 0.26
_exptl_crystal_size_mid 0.19
_exptl_crystal_size_min 0.12
_refine_diff_density_max 0.841
_refine_diff_density_min -0.473
_refine_diff_density_rms 0.061
_refine_ls_extinction_method none
_refine_ls_goodness_of_fit_ref 1.037
_refine_ls_hydrogen_treatment constr
_refine_ls_matrix_type full
_refine_ls_number_parameters 962
_refine_ls_number_reflns 14935
_refine_ls_number_restraints 0
_refine_ls_restrained_S_all 1.037
_refine_ls_R_factor_all 0.0313
_refine_ls_R_factor_gt 0.0249
_refine_ls_shift/su_max 0.003
_refine_ls_shift/su_mean 0.000
_refine_ls_structure_factor_coef Fsqd
_refine_ls_weighting_details 'calc w=1/[\s^2^(Fo^2^)+(0.0263P)^2^+2.6516P] where P=(Fo^2^+2Fc^2^)/3'
_refine_ls_weighting_scheme calc
_refine_ls_wR_factor_gt 0.0604
_refine_ls_wR_factor_ref 0.0637
_reflns_number_gt 13088
_reflns_number_total 14935
_reflns_threshold_expression >2sigma(I)
_cod_data_source_file c1dt11038a.txt
_cod_data_source_block fkd99_0
_cod_depositor_comments
;
The following automatic conversions were performed:

'_symmetry_cell_setting' value 'Triclinic' changed to 'triclinic'
according to /home/saulius/struct/CIF-dictionaries/cif_core.dic
dictionary named 'cif_core.dic' version 2.4.1 from 2010-06-29.

Automatic conversion script
Id: cif_fix_values 1715 2011-07-08 13:25:40Z adriana 
;
_cod_original_cell_volume 3593.6(8)
_cod_original_sg_symbol_H-M P-1
_cod_database_code 7017060

loop_
_symmetry_equiv_pos_as_xyz
'x, y, z'
'-x, -y, -z'

loop_
_atom_site_label
_atom_site_type_symbol
_atom_site_fract_x
_atom_site_fract_y
_atom_site_fract_z
_atom_site_U_iso_or_equiv
_atom_site_adp_type
_atom_site_occupancy
_atom_site_symmetry_multiplicity
_atom_site_calc_flag
_atom_site_refinement_flags
Zn1 Zn 0.703595(16) 0.628745(13) 0.855760(11) 0.01474(5) Uani 1 1 d .
Zn2 Zn 0.512401(16) 0.805011(13) 0.925815(11) 0.01535(5) Uani 1 1 d .
Zn3 Zn 0.634313(16) 0.746414(13) 0.728291(11) 0.01284(5) Uani 1 1 d .
Zn4 Zn 0.482242(17) 0.725287(14) 0.595929(12) 0.01673(5) Uani 1 1 d .
Zn5 Zn 0.732402(17) 0.844404(14) 0.561697(12) 0.01725(5) Uani 1 1 d .
O1 O 0.63176(10) 0.85968(8) 0.66444(7) 0.0176(3) Uani 1 1 d .
O2 O 0.53481(10) 0.82920(8) 0.81056(7) 0.0155(3) Uani 1 1 d .
O3 O 0.38415(11) 0.89637(9) 0.93839(7) 0.0224(3) Uani 1 1 d .
O4 O 0.66804(11) 0.97307(9) 0.53197(8) 0.0239(3) Uani 1 1 d .
O5 O 0.59308(10) 0.64050(8) 0.80396(7) 0.0165(3) Uani 1 1 d .
O6 O 0.50570(10) 0.69114(8) 0.69950(7) 0.0169(3) Uani 1 1 d .
O7 O 0.33241(11) 0.65981(10) 0.64757(8) 0.0251(3) Uani 1 1 d .
O8 O 0.60215(11) 0.51868(9) 0.92309(7) 0.0210(3) Uani 1 1 d .
O9 O 0.80336(10) 0.61976(8) 0.91409(7) 0.0165(3) Uani 1 1 d .
O10 O 0.62870(10) 0.71769(8) 0.93539(7) 0.0157(3) Uani 1 1 d .
O11 O 0.47450(10) 0.81588(9) 1.04227(7) 0.0208(3) Uani 1 1 d .
O12 O 0.96895(12) 0.58263(10) 1.06140(9) 0.0296(3) Uani 1 1 d .
O13 O 0.82235(11) 0.83001(9) 0.45714(7) 0.0222(3) Uani 1 1 d .
O14 O 0.62034(10) 0.78349(8) 0.52563(7) 0.0181(3) Uani 1 1 d .
O15 O 0.43113(11) 0.73243(9) 0.50102(8) 0.0246(3) Uani 1 1 d .
O16 O 0.99385(14) 0.79891(12) 0.24145(9) 0.0428(4) Uani 1 1 d .
O17 O 0.76530(10) 0.73888(8) 0.76746(7) 0.0146(2) Uani 1 1 d .
O18 O 0.75683(10) 0.72183(8) 0.62899(7) 0.0157(3) Uani 1 1 d .
O19 O 1.01906(14) 0.66241(13) 0.45572(9) 0.0435(4) Uani 1 1 d .
O20 O 1.04837(12) 0.74932(11) 0.80607(9) 0.0368(4) Uani 1 1 d .
O21 O 0.79707(11) 0.53737(8) 0.78721(7) 0.0205(3) Uani 1 1 d .
O22 O 0.61737(10) 0.91074(8) 0.91174(7) 0.0206(3) Uani 1 1 d .
O23 O 0.40331(10) 0.70586(9) 0.94954(7) 0.0204(3) Uani 1 1 d .
O24 O 0.54751(10) 0.60188(8) 0.56257(7) 0.0197(3) Uani 1 1 d .
O25 O 0.40795(12) 0.84364(9) 0.62181(8) 0.0282(3) Uani 1 1 d .
O26 O 0.86582(11) 0.90446(9) 0.57468(8) 0.0248(3) Uani 1 1 d .
C9 C 0.51929(14) 0.58964(12) 0.80110(10) 0.0156(4) Uani 1 1 d .
C10 C 0.46953(15) 0.61803(12) 0.74404(10) 0.0167(4) Uani 1 1 d .
C41 C 0.88460(15) 0.51253(12) 0.79349(10) 0.0181(4) Uani 1 1 d .
H41 H 0.9029 0.5298 0.8342 0.022 Uiso 1 1 calc R
N1 N 0.95381(13) 0.46366(11) 0.74731(9) 0.0208(3) Uani 1 1 d .
C5 C 0.49162(17) 1.06885(13) 0.69461(12) 0.0254(4) Uani 1 1 d .
H5 H 0.4837 1.1239 0.6674 0.030 Uiso 1 1 calc R
C2 C 0.51823(14) 0.90626(11) 0.77718(10) 0.0153(4) Uani 1 1 d .
C6 C 0.55874(15) 1.00356(12) 0.65592(11) 0.0192(4) Uani 1 1 d .
C7 C 0.38532(16) 0.96028(13) 0.89180(11) 0.0225(4) Uani 1 1 d .
H7 H 0.3381 1.0070 0.9096 0.027 Uiso 1 1 calc R
C3 C 0.45074(15) 0.97223(12) 0.81266(11) 0.0188(4) Uani 1 1 d .
C1 C 0.57271(14) 0.92354(11) 0.69614(10) 0.0159(4) Uani 1 1 d .
C4 C 0.43870(17) 1.05315(13) 0.77011(12) 0.0250(4) Uani 1 1 d .
H4 H 0.3927 1.0970 0.7951 0.030 Uiso 1 1 calc R
C8 C 0.60642(17) 1.02060(13) 0.57437(11) 0.0237(4) Uani 1 1 d .
H8 H 0.5879 1.0747 0.5510 0.028 Uiso 1 1 calc R
C14 C 0.48545(15) 0.51261(12) 0.85034(10) 0.0182(4) Uani 1 1 d .
C16 C 0.53087(15) 0.48344(12) 0.90956(10) 0.0196(4) Uani 1 1 d .
H16 H 0.5022 0.4312 0.9415 0.024 Uiso 1 1 calc R
C50 C 0.63102(16) 0.57263(13) 0.57304(11) 0.0223(4) Uani 1 1 d .
H50 H 0.6512 0.5944 0.6112 0.027 Uiso 1 1 calc R
N4 N 0.69336(13) 0.51390(11) 0.53514(10) 0.0238(4) Uani 1 1 d .
C19 C 0.64268(15) 0.75911(12) 1.05126(10) 0.0169(4) Uani 1 1 d .
C22 C 0.82862(14) 0.65571(12) 1.02581(10) 0.0162(4) Uani 1 1 d .
C24 C 0.91995(15) 0.59695(12) 1.01632(11) 0.0205(4) Uani 1 1 d .
H24 H 0.9431 0.5677 0.9722 0.025 Uiso 1 1 calc R
C20 C 0.70279(16) 0.75191(12) 1.10208(11) 0.0195(4) Uani 1 1 d .
H20 H 0.6792 0.7824 1.1454 0.023 Uiso 1 1 calc R
C17 C 0.77407(14) 0.66203(11) 0.97305(10) 0.0145(3) Uani 1 1 d .
C18 C 0.67789(14) 0.71645(11) 0.98566(10) 0.0144(3) Uani 1 1 d .
C47 C 0.34047(15) 0.70403(12) 0.91354(11) 0.0190(4) Uani 1 1 d .
H47 H 0.3519 0.7443 0.8688 0.023 Uiso 1 1 calc R
N3 N 0.25918(13) 0.65014(10) 0.93298(9) 0.0201(3) Uani 1 1 d .
C37 C 1.04990(15) 0.69928(13) 0.66490(11) 0.0227(4) Uani 1 1 d .
H37 H 1.1172 0.6974 0.6727 0.027 Uiso 1 1 calc R
C33 C 0.85609(15) 0.72382(11) 0.71323(10) 0.0155(4) Uani 1 1 d .
C36 C 1.04340(16) 0.68075(13) 0.59834(12) 0.0238(4) Uani 1 1 d .
H36 H 1.1060 0.6639 0.5603 0.029 Uiso 1 1 calc R
C38 C 0.95627(15) 0.72156(12) 0.72303(11) 0.0181(4) Uani 1 1 d .
C34 C 0.85024(14) 0.70964(11) 0.64026(10) 0.0156(4) Uani 1 1 d .
C40 C 0.96476(16) 0.74675(12) 0.79291(11) 0.0212(4) Uani 1 1 d .
H40 H 0.9008 0.7621 0.8306 0.025 Uiso 1 1 calc R
C23 C 0.54127(15) 0.80367(12) 1.07505(11) 0.0201(4) Uani 1 1 d .
H23 H 0.5235 0.8266 1.1221 0.024 Uiso 1 1 calc R
C26 C 0.66260(16) 0.77187(12) 0.45381(10) 0.0191(4) Uani 1 1 d .
C27 C 0.60831(17) 0.74065(12) 0.40985(11) 0.0217(4) Uani 1 1 d .
C25 C 0.77472(16) 0.79565(12) 0.41749(11) 0.0203(4) Uani 1 1 d .
C29 C 0.76890(18) 0.75049(14) 0.29906(11) 0.0279(5) Uani 1 1 d .
H29 H 0.8043 0.7429 0.2474 0.033 Uiso 1 1 calc R
C28 C 0.66386(18) 0.73052(14) 0.33187(12) 0.0276(5) Uani 1 1 d .
H28 H 0.6263 0.7094 0.3027 0.033 Uiso 1 1 calc R
C30 C 0.82641(17) 0.78280(13) 0.34158(11) 0.0242(4) Uani 1 1 d .
C32 C 0.93905(18) 0.80459(15) 0.30731(12) 0.0311(5) Uani 1 1 d .
H32 H 0.9733 0.8251 0.3389 0.037 Uiso 1 1 calc R
C31 C 0.49510(18) 0.72527(13) 0.43694(12) 0.0255(4) Uani 1 1 d .
H31 H 0.4658 0.7075 0.4015 0.031 Uiso 1 1 calc R
C11 C 0.38532(16) 0.56719(13) 0.74225(11) 0.0226(4) Uani 1 1 d .
C15 C 0.32075(17) 0.59508(14) 0.69471(12) 0.0276(5) Uani 1 1 d .
H15 H 0.2619 0.5586 0.7009 0.033 Uiso 1 1 calc R
C53 C 0.34354(18) 0.85073(15) 0.68435(13) 0.0306(5) Uani 1 1 d .
H53 H 0.3357 0.8024 0.7228 0.037 Uiso 1 1 calc R
N5 N 0.28299(14) 0.92181(11) 0.70271(10) 0.0263(4) Uani 1 1 d .
C48 C 0.18676(17) 0.65298(15) 0.88913(12) 0.0278(5) Uani 1 1 d .
H48A H 0.2146 0.6936 0.8425 0.033 Uiso 1 1 calc R
H48B H 0.1159 0.6729 0.9193 0.033 Uiso 1 1 calc R
H48C H 0.1810 0.5943 0.8761 0.033 Uiso 1 1 calc R
C56 C 0.95583(17) 0.88375(14) 0.53177(12) 0.0276(5) Uani 1 1 d .
H56 H 0.9575 0.8521 0.4914 0.033 Uiso 1 1 calc R
C21 C 0.79312(15) 0.70231(12) 1.08961(11) 0.0188(4) Uani 1 1 d .
H21 H 0.8326 0.6989 1.1238 0.023 Uiso 1 1 calc R
N6 N 1.04859(15) 0.90218(13) 0.53781(11) 0.0345(4) Uani 1 1 d .
C44 C 0.70457(15) 0.91561(12) 0.85987(11) 0.0198(4) Uani 1 1 d .
H44 H 0.7191 0.8751 0.8238 0.024 Uiso 1 1 calc R
N2 N 0.77892(14) 0.97423(11) 0.85187(10) 0.0252(4) Uani 1 1 d .
C45 C 0.76336(19) 1.03665(15) 0.90636(13) 0.0339(5) Uani 1 1 d .
H45A H 0.6866 1.0442 0.9325 0.041 Uiso 1 1 calc R
H45B H 0.7945 1.0931 0.8797 0.041 Uiso 1 1 calc R
H45C H 0.7985 1.0146 0.9435 0.041 Uiso 1 1 calc R
C39 C 0.93988(17) 0.67047(14) 0.51094(12) 0.0268(4) Uani 1 1 d .
H39 H 0.8716 0.6662 0.5056 0.032 Uiso 1 1 calc R
C35 C 0.94382(16) 0.68625(12) 0.58471(11) 0.0203(4) Uani 1 1 d .
C43 C 0.93392(19) 0.43800(16) 0.68186(12) 0.0340(5) Uani 1 1 d .
H43A H 0.8589 0.4498 0.6862 0.041 Uiso 1 1 calc R
H43B H 0.9490 0.3753 0.6796 0.041 Uiso 1 1 calc R
H43C H 0.9805 0.4715 0.6356 0.041 Uiso 1 1 calc R
C12 C 0.35434(17) 0.48866(14) 0.79246(12) 0.0278(5) Uani 1 1 d .
H12 H 0.2985 0.4544 0.7895 0.033 Uiso 1 1 calc R
C13 C 0.40280(17) 0.46170(13) 0.84446(11) 0.0249(4) Uani 1 1 d .
H13 H 0.3815 0.4085 0.8771 0.030 Uiso 1 1 calc R
C42 C 1.05433(19) 0.43651(18) 0.75733(15) 0.0412(6) Uani 1 1 d .
H42A H 1.0593 0.4584 0.8026 0.049 Uiso 1 1 calc R
H42B H 1.1134 0.4603 0.7127 0.049 Uiso 1 1 calc R
H42C H 1.0587 0.3724 0.7635 0.049 Uiso 1 1 calc R
C55 C 0.2080(2) 0.92144(19) 0.77932(15) 0.0456(6) Uani 1 1 d .
H55A H 0.2170 0.8673 0.8104 0.055 Uiso 1 1 calc R
H55B H 0.1347 0.9248 0.7778 0.055 Uiso 1 1 calc R
H55C H 0.2217 0.9719 0.8013 0.055 Uiso 1 1 calc R
C58 C 1.1484(2) 0.87206(18) 0.48497(17) 0.0492(7) Uani 1 1 d .
H58A H 1.1322 0.8303 0.4554 0.059 Uiso 1 1 calc R
H58B H 1.1932 0.8435 0.5135 0.059 Uiso 1 1 calc R
H58C H 1.1866 0.9223 0.4506 0.059 Uiso 1 1 calc R
C49 C 0.23673(17) 0.58581(14) 1.00041(12) 0.0281(5) Uani 1 1 d .
H49A H 0.2850 0.5951 1.0284 0.034 Uiso 1 1 calc R
H49B H 0.2477 0.5267 0.9852 0.034 Uiso 1 1 calc R
H49C H 0.1624 0.5924 1.0329 0.034 Uiso 1 1 calc R
C51 C 0.7880(2) 0.48000(17) 0.55238(15) 0.0413(6) Uani 1 1 d .
H51A H 0.7976 0.5107 0.5920 0.050 Uiso 1 1 calc R
H51B H 0.8509 0.4892 0.5066 0.050 Uiso 1 1 calc R
H51C H 0.7792 0.4172 0.5702 0.050 Uiso 1 1 calc R
C46 C 0.88082(19) 0.97431(16) 0.79085(14) 0.0394(6) Uani 1 1 d .
H46A H 0.8789 0.9315 0.7572 0.047 Uiso 1 1 calc R
H46B H 0.9382 0.9587 0.8123 0.047 Uiso 1 1 calc R
H46C H 0.8941 1.0328 0.7619 0.047 Uiso 1 1 calc R
C57 C 1.0552(2) 0.94854(18) 0.59770(14) 0.0461(7) Uani 1 1 d .
H57A H 0.9852 0.9741 0.6228 0.055 Uiso 1 1 calc R
H57B H 1.1084 0.9953 0.5763 0.055 Uiso 1 1 calc R
H57C H 1.0766 0.9078 0.6348 0.055 Uiso 1 1 calc R
C52 C 0.6715(2) 0.47997(18) 0.47386(16) 0.0446(6) Uani 1 1 d .
H52A H 0.6016 0.5015 0.4717 0.054 Uiso 1 1 calc R
H52B H 0.6709 0.4158 0.4825 0.054 Uiso 1 1 calc R
H52C H 0.7272 0.4996 0.4257 0.054 Uiso 1 1 calc R
C54 C 0.2877(2) 0.99878(16) 0.64946(15) 0.0442(6) Uani 1 1 d .
H54A H 0.3407 0.9899 0.6003 0.053 Uiso 1 1 calc R
H54B H 0.3084 1.0491 0.6682 0.053 Uiso 1 1 calc R
H54C H 0.2173 1.0098 0.6436 0.053 Uiso 1 1 calc R
N7 N 0.01699(14) 1.13955(12) 0.96518(10) 0.0284(4) Uani 1 1 d .
O27 O 0.15164(14) 1.04438(12) 0.91962(11) 0.0490(5) Uani 1 1 d .
N8 N 0.30735(16) 0.71964(14) 0.22855(12) 0.0407(5) Uani 1 1 d .
C59 C 0.08017(18) 1.09470(15) 0.91203(14) 0.0341(5) Uani 1 1 d .
H59 H 0.0694 1.1020 0.8642 0.041 Uiso 1 1 calc R
C64 C 0.26597(19) 0.69793(17) 0.17086(14) 0.0384(6) Uani 1 1 d .
H64A H 0.2782 0.6356 0.1653 0.046 Uiso 1 1 calc R
H64B H 0.3027 0.7330 0.1224 0.046 Uiso 1 1 calc R
H64C H 0.1890 0.7105 0.1859 0.046 Uiso 1 1 calc R
C60 C 0.0323(2) 1.13371(17) 1.03832(13) 0.0418(6) Uani 1 1 d .
H60A H -0.0167 1.0901 1.0742 0.050 Uiso 1 1 calc R
H60B H 0.0177 1.1909 1.0572 0.050 Uiso 1 1 calc R
H60C H 0.1063 1.1162 1.0330 0.050 Uiso 1 1 calc R
C61 C -0.06842(19) 1.19507(16) 0.95276(15) 0.0381(6) Uani 1 1 d .
H61A H -0.0684 1.1939 0.9009 0.046 Uiso 1 1 calc R
H61B H -0.0574 1.2552 0.9601 0.046 Uiso 1 1 calc R
H61C H -0.1372 1.1736 0.9889 0.046 Uiso 1 1 calc R
O28 O 0.3938(2) 0.6749(2) 0.31157(16) 0.0972(10) Uani 1 1 d .
C62 C 0.3584(2) 0.6614(2) 0.26220(17) 0.0561(8) Uani 1 1 d .
H62 H 0.3684 0.6045 0.2466 0.067 Uiso 1 1 calc R
C63 C 0.2890(3) 0.8087(2) 0.2483(2) 0.0683(9) Uani 1 1 d .
H63A H 0.3187 0.8151 0.2885 0.082 Uiso 1 1 calc R
H63B H 0.2120 0.8209 0.2661 0.082 Uiso 1 1 calc R
H63C H 0.3241 0.8501 0.2034 0.082 Uiso 1 1 calc R

loop_
_atom_site_aniso_label
_atom_site_aniso_U_11
_atom_site_aniso_U_22
_atom_site_aniso_U_33
_atom_site_aniso_U_23
_atom_site_aniso_U_13
_atom_site_aniso_U_12
Zn1 0.01683(11) 0.01514(10) 0.01434(10) -0.00346(8) -0.00766(8) 0.00276(8)
Zn2 0.01471(11) 0.01633(10) 0.01482(10) -0.00312(8) -0.00445(8) 0.00195(8)
Zn3 0.01457(10) 0.01176(10) 0.01316(10) -0.00215(7) -0.00577(8) 0.00101(7)
Zn4 0.01770(11) 0.01750(11) 0.01746(11) -0.00370(8) -0.00878(9) 0.00191(8)
Zn5 0.01936(11) 0.01834(11) 0.01355(10) -0.00299(8) -0.00426(8) -0.00107(8)
O1 0.0220(7) 0.0143(6) 0.0149(6) -0.0020(5) -0.0043(5) 0.0027(5)
O2 0.0178(6) 0.0133(6) 0.0154(6) -0.0028(5) -0.0057(5) 0.0030(5)
O3 0.0214(7) 0.0244(7) 0.0195(7) -0.0046(6) -0.0046(6) 0.0071(6)
O4 0.0291(8) 0.0201(7) 0.0202(7) -0.0002(6) -0.0057(6) 0.0007(6)
O5 0.0182(7) 0.0149(6) 0.0191(6) 0.0000(5) -0.0101(5) -0.0019(5)
O6 0.0180(7) 0.0177(6) 0.0164(6) -0.0019(5) -0.0074(5) -0.0028(5)
O7 0.0203(7) 0.0359(8) 0.0212(7) -0.0003(6) -0.0103(6) -0.0039(6)
O8 0.0221(7) 0.0204(7) 0.0209(7) 0.0004(5) -0.0090(6) 0.0008(5)
O9 0.0187(7) 0.0177(6) 0.0147(6) -0.0048(5) -0.0073(5) 0.0038(5)
O10 0.0179(7) 0.0169(6) 0.0141(6) -0.0041(5) -0.0074(5) 0.0028(5)
O11 0.0193(7) 0.0244(7) 0.0184(7) -0.0058(5) -0.0054(5) 0.0033(5)
O12 0.0283(8) 0.0359(8) 0.0338(8) -0.0112(7) -0.0207(7) 0.0081(6)
O13 0.0231(7) 0.0256(7) 0.0164(7) -0.0044(5) -0.0039(6) -0.0007(6)
O14 0.0230(7) 0.0188(7) 0.0138(6) -0.0026(5) -0.0073(5) -0.0004(5)
O15 0.0270(8) 0.0260(7) 0.0253(8) -0.0005(6) -0.0160(6) 0.0009(6)
O16 0.0384(10) 0.0612(12) 0.0217(8) -0.0109(8) 0.0003(7) 0.0105(8)
O17 0.0148(6) 0.0156(6) 0.0145(6) -0.0036(5) -0.0059(5) 0.0008(5)
O18 0.0158(6) 0.0176(6) 0.0158(6) -0.0043(5) -0.0073(5) 0.0018(5)
O19 0.0364(10) 0.0677(12) 0.0279(9) -0.0271(8) -0.0072(7) 0.0175(8)
O20 0.0292(9) 0.0536(10) 0.0384(9) -0.0135(8) -0.0233(7) 0.0043(7)
O21 0.0238(7) 0.0186(7) 0.0229(7) -0.0079(5) -0.0113(6) 0.0053(5)
O22 0.0211(7) 0.0198(7) 0.0204(7) -0.0052(5) -0.0051(6) -0.0002(5)
O23 0.0187(7) 0.0216(7) 0.0217(7) -0.0002(5) -0.0087(6) -0.0013(5)
O24 0.0216(7) 0.0183(7) 0.0222(7) -0.0040(5) -0.0110(6) 0.0018(5)
O25 0.0282(8) 0.0282(8) 0.0297(8) -0.0086(6) -0.0103(7) 0.0057(6)
O26 0.0276(8) 0.0231(7) 0.0231(7) -0.0014(6) -0.0069(6) -0.0073(6)
C9 0.0156(9) 0.0151(9) 0.0156(9) -0.0056(7) -0.0032(7) 0.0005(7)
C10 0.0174(9) 0.0186(9) 0.0144(9) -0.0049(7) -0.0043(7) -0.0009(7)
C41 0.0224(10) 0.0164(9) 0.0168(9) -0.0046(7) -0.0075(8) 0.0001(7)
N1 0.0235(9) 0.0225(8) 0.0186(8) -0.0079(7) -0.0087(7) 0.0050(7)
C5 0.0336(12) 0.0147(9) 0.0294(11) -0.0025(8) -0.0135(9) 0.0065(8)
C2 0.0164(9) 0.0139(8) 0.0190(9) -0.0041(7) -0.0094(7) 0.0002(7)
C6 0.0227(10) 0.0155(9) 0.0204(9) -0.0027(7) -0.0084(8) 0.0008(7)
C7 0.0212(10) 0.0231(10) 0.0249(10) -0.0102(8) -0.0082(8) 0.0081(8)
C3 0.0197(10) 0.0185(9) 0.0206(9) -0.0063(7) -0.0089(8) 0.0042(7)
C1 0.0154(9) 0.0142(9) 0.0198(9) -0.0043(7) -0.0072(7) 0.0000(7)
C4 0.0308(11) 0.0185(10) 0.0280(11) -0.0087(8) -0.0118(9) 0.0102(8)
C8 0.0292(11) 0.0166(9) 0.0257(10) 0.0016(8) -0.0113(9) -0.0001(8)
C14 0.0209(10) 0.0149(9) 0.0181(9) -0.0034(7) -0.0047(7) -0.0009(7)
C16 0.0229(10) 0.0158(9) 0.0177(9) -0.0009(7) -0.0041(8) -0.0003(7)
C50 0.0281(11) 0.0218(10) 0.0220(10) -0.0076(8) -0.0135(8) 0.0043(8)
N4 0.0241(9) 0.0224(9) 0.0282(9) -0.0086(7) -0.0116(7) 0.0041(7)
C19 0.0201(9) 0.0142(9) 0.0166(9) -0.0027(7) -0.0059(7) -0.0013(7)
C22 0.0170(9) 0.0150(9) 0.0178(9) -0.0021(7) -0.0067(7) -0.0030(7)
C24 0.0208(10) 0.0208(10) 0.0232(10) -0.0060(8) -0.0101(8) -0.0009(8)
C20 0.0264(10) 0.0177(9) 0.0165(9) -0.0064(7) -0.0080(8) -0.0018(8)
C17 0.0174(9) 0.0112(8) 0.0143(8) -0.0006(7) -0.0043(7) -0.0038(7)
C18 0.0171(9) 0.0125(8) 0.0134(8) 0.0000(7) -0.0048(7) -0.0039(7)
C47 0.0204(10) 0.0175(9) 0.0177(9) -0.0020(7) -0.0048(8) 0.0022(7)
N3 0.0193(8) 0.0213(8) 0.0214(8) 0.0005(7) -0.0099(7) -0.0007(6)
C37 0.0153(9) 0.0255(10) 0.0285(11) -0.0047(8) -0.0087(8) 0.0046(8)
C33 0.0189(9) 0.0112(8) 0.0168(9) -0.0023(7) -0.0062(7) 0.0004(7)
C36 0.0168(10) 0.0269(11) 0.0257(10) -0.0088(8) -0.0031(8) 0.0072(8)
C38 0.0190(9) 0.0162(9) 0.0215(9) -0.0014(7) -0.0103(8) 0.0000(7)
C34 0.0167(9) 0.0125(8) 0.0181(9) -0.0028(7) -0.0061(7) 0.0004(7)
C40 0.0217(10) 0.0210(10) 0.0232(10) -0.0016(8) -0.0112(8) 0.0003(8)
C23 0.0228(10) 0.0207(10) 0.0169(9) -0.0062(7) -0.0052(8) -0.0005(8)
C26 0.0290(11) 0.0140(9) 0.0167(9) -0.0017(7) -0.0115(8) 0.0063(7)
C27 0.0319(11) 0.0172(9) 0.0203(10) -0.0019(7) -0.0152(8) 0.0058(8)
C25 0.0284(11) 0.0155(9) 0.0176(9) -0.0018(7) -0.0095(8) 0.0061(8)
C29 0.0378(13) 0.0296(11) 0.0176(10) -0.0090(8) -0.0109(9) 0.0150(9)
C28 0.0414(13) 0.0265(11) 0.0221(10) -0.0088(8) -0.0195(10) 0.0110(9)
C30 0.0315(11) 0.0228(10) 0.0177(9) -0.0045(8) -0.0078(8) 0.0101(8)
C32 0.0342(12) 0.0343(12) 0.0229(11) -0.0068(9) -0.0069(9) 0.0086(10)
C31 0.0384(12) 0.0216(10) 0.0238(11) -0.0012(8) -0.0210(10) 0.0032(9)
C11 0.0242(10) 0.0278(10) 0.0173(9) -0.0014(8) -0.0082(8) -0.0075(8)
C15 0.0246(11) 0.0362(12) 0.0257(11) -0.0041(9) -0.0118(9) -0.0109(9)
C53 0.0302(12) 0.0321(12) 0.0308(12) -0.0013(9) -0.0120(10) -0.0063(9)
N5 0.0240(9) 0.0253(9) 0.0307(10) -0.0108(7) -0.0084(8) 0.0050(7)
C48 0.0275(11) 0.0329(12) 0.0271(11) 0.0000(9) -0.0154(9) -0.0029(9)
C56 0.0298(12) 0.0236(10) 0.0293(11) 0.0005(9) -0.0099(9) -0.0080(9)
C21 0.0232(10) 0.0184(9) 0.0191(9) -0.0032(7) -0.0116(8) -0.0043(7)
N6 0.0300(10) 0.0336(10) 0.0407(11) 0.0021(9) -0.0132(9) -0.0122(8)
C44 0.0227(10) 0.0165(9) 0.0207(10) -0.0043(7) -0.0074(8) 0.0033(7)
N2 0.0237(9) 0.0225(9) 0.0269(9) -0.0076(7) -0.0032(7) -0.0012(7)
C45 0.0382(13) 0.0280(12) 0.0385(13) -0.0145(10) -0.0122(10) -0.0048(10)
C39 0.0282(11) 0.0285(11) 0.0257(11) -0.0129(9) -0.0090(9) 0.0090(9)
C35 0.0222(10) 0.0192(9) 0.0202(9) -0.0066(7) -0.0070(8) 0.0049(8)
C43 0.0393(13) 0.0441(14) 0.0246(11) -0.0190(10) -0.0151(10) 0.0149(11)
C12 0.0296(12) 0.0286(11) 0.0274(11) -0.0005(9) -0.0117(9) -0.0140(9)
C13 0.0303(11) 0.0208(10) 0.0219(10) 0.0020(8) -0.0069(9) -0.0089(8)
C42 0.0274(12) 0.0622(17) 0.0430(14) -0.0296(13) -0.0175(11) 0.0197(11)
C55 0.0344(14) 0.0523(16) 0.0445(15) -0.0156(12) -0.0017(11) -0.0037(12)
C58 0.0262(13) 0.0463(16) 0.0693(19) -0.0001(14) -0.0092(13) -0.0098(11)
C49 0.0255(11) 0.0272(11) 0.0323(12) 0.0099(9) -0.0150(9) -0.0058(9)
C51 0.0378(14) 0.0402(14) 0.0534(16) -0.0158(12) -0.0238(12) 0.0191(11)
C46 0.0283(12) 0.0345(13) 0.0458(14) -0.0083(11) 0.0023(11) -0.0046(10)
C57 0.0509(16) 0.0554(17) 0.0377(14) 0.0091(12) -0.0243(12) -0.0264(13)
C52 0.0383(14) 0.0541(16) 0.0527(16) -0.0372(13) -0.0196(12) 0.0090(12)
C54 0.0584(17) 0.0358(13) 0.0511(16) -0.0037(12) -0.0369(14) 0.0077(12)
N7 0.0287(10) 0.0257(9) 0.0283(9) -0.0075(7) -0.0040(8) -0.0022(7)
O27 0.0364(10) 0.0489(11) 0.0670(13) -0.0290(10) -0.0179(9) 0.0142(8)
N8 0.0350(11) 0.0466(12) 0.0476(13) -0.0174(10) -0.0193(10) 0.0044(9)
C59 0.0288(12) 0.0376(13) 0.0365(13) -0.0154(10) -0.0075(10) -0.0014(10)
C64 0.0325(13) 0.0445(14) 0.0406(14) -0.0072(11) -0.0137(11) -0.0055(11)
C60 0.0571(17) 0.0359(13) 0.0301(13) -0.0034(10) -0.0115(12) -0.0009(12)
C61 0.0337(13) 0.0373(13) 0.0467(14) -0.0202(11) -0.0127(11) 0.0049(10)
O28 0.103(2) 0.130(2) 0.101(2) -0.0478(18) -0.0821(19) 0.0339(18)
C62 0.0548(18) 0.070(2) 0.0579(18) -0.0235(15) -0.0337(15) 0.0159(15)
C63 0.070(2) 0.061(2) 0.090(3) -0.0367(19) -0.039(2) 0.0134(17)

loop_
_atom_type_symbol
_atom_type_description
_atom_type_scat_dispersion_real
_atom_type_scat_dispersion_imag
_atom_type_scat_source
C C 0.0033 0.0016 'International Tables Vol C Tables 4.2.6.8 and 6.1.1.4'
H H 0.0000 0.0000 'International Tables Vol C Tables 4.2.6.8 and 6.1.1.4'
N N 0.0061 0.0033 'International Tables Vol C Tables 4.2.6.8 and 6.1.1.4'
O O 0.0106 0.0060 'International Tables Vol C Tables 4.2.6.8 and 6.1.1.4'
Zn Zn 0.2839 1.4301 'International Tables Vol C Tables 4.2.6.8 and 6.1.1.4'

loop_
_geom_angle_atom_site_label_1
_geom_angle_atom_site_label_2
_geom_angle_atom_site_label_3
_geom_angle
_geom_angle_publ_flag
O9 Zn1 O5 175.40(5) y
O9 Zn1 O21 89.77(5) y
O5 Zn1 O21 94.33(5) y
O9 Zn1 O10 80.23(5) y
O5 Zn1 O10 95.66(5) y
O21 Zn1 O10 170.00(5) y
O9 Zn1 O17 103.83(5) y
O5 Zn1 O17 78.11(5) y
O21 Zn1 O17 92.47(5) y
O10 Zn1 O17 90.19(5) y
O9 Zn1 O8 96.04(5) y
O5 Zn1 O8 82.10(5) y
O21 Zn1 O8 87.16(5) y
O10 Zn1 O8 93.59(5) y
O17 Zn1 O8 160.13(5) y
O10 Zn2 O23 91.19(5) y
O10 Zn2 O2 105.47(5) y
O23 Zn2 O2 96.25(5) y
O10 Zn2 O11 88.00(5) y
O23 Zn2 O11 91.20(5) y
O2 Zn2 O11 164.40(5) y
O10 Zn2 O3 169.07(5) y
O23 Zn2 O3 88.57(5) y
O2 Zn2 O3 85.41(5) y
O11 Zn2 O3 81.07(5) y
O10 Zn2 O22 90.40(5) y
O23 Zn2 O22 174.58(5) y
O2 Zn2 O22 88.32(5) y
O11 Zn2 O22 83.67(5) y
O3 Zn2 O22 88.89(5) y
O5 Zn3 O1 163.81(5) y
O5 Zn3 O17 80.81(5) y
O1 Zn3 O17 111.32(5) y
O5 Zn3 O18 112.78(5) y
O1 Zn3 O18 80.73(5) y
O17 Zn3 O18 80.15(5) y
O5 Zn3 O2 91.10(5) y
O1 Zn3 O2 77.26(5) y
O17 Zn3 O2 96.34(5) y
O18 Zn3 O2 154.70(5) y
O5 Zn3 O6 77.35(5) y
O1 Zn3 O6 92.91(5) y
O17 Zn3 O6 154.18(5) y
O18 Zn3 O6 95.74(5) y
O2 Zn3 O6 97.68(5) y
O14 Zn4 O25 93.05(6) y
O14 Zn4 O6 105.72(5) y
O25 Zn4 O6 95.50(5) y
O14 Zn4 O15 87.55(5) y
O25 Zn4 O15 90.27(6) y
O6 Zn4 O15 165.17(5) y
O14 Zn4 O24 89.04(5) y
O25 Zn4 O24 173.85(5) y
O6 Zn4 O24 89.49(5) y
O15 Zn4 O24 84.03(5) y
O14 Zn4 O7 167.72(5) y
O25 Zn4 O7 90.13(6) y
O6 Zn4 O7 85.75(5) y
O15 Zn4 O7 80.57(5) y
O24 Zn4 O7 86.66(6) y
O13 Zn5 O1 175.51(5) y
O13 Zn5 O14 80.27(5) y
O1 Zn5 O14 95.82(5) y
O13 Zn5 O26 88.05(6) y
O1 Zn5 O26 95.82(5) y
O14 Zn5 O26 168.30(5) y
O13 Zn5 O4 95.23(5) y
O1 Zn5 O4 82.47(5) y
O14 Zn5 O4 89.48(5) y
O26 Zn5 O4 90.99(5) y
O13 Zn5 O18 104.11(5) y
O1 Zn5 O18 78.09(5) y
O14 Zn5 O18 91.65(5) y
O26 Zn5 O18 91.79(5) y
O4 Zn5 O18 160.54(5) y
C1 O1 Zn5 135.75(11) ?
C1 O1 Zn3 118.62(11) ?
Zn5 O1 Zn3 105.59(6) ?
C2 O2 Zn2 122.89(11) ?
C2 O2 Zn3 111.29(11) ?
Zn2 O2 Zn3 123.05(6) ?
C7 O3 Zn2 123.45(13) ?
C8 O4 Zn5 128.37(12) ?
C9 O5 Zn3 118.77(11) ?
C9 O5 Zn1 134.76(11) ?
Zn3 O5 Zn1 105.24(6) ?
C10 O6 Zn4 123.32(11) ?
C10 O6 Zn3 110.93(11) ?
Zn4 O6 Zn3 122.72(6) ?
C15 O7 Zn4 122.34(13) ?
C16 O8 Zn1 128.26(12) ?
C17 O9 Zn1 115.03(11) ?
C18 O10 Zn2 124.46(11) ?
C18 O10 Zn1 110.35(11) ?
Zn2 O10 Zn1 124.59(6) ?
C23 O11 Zn2 122.43(12) ?
C25 O13 Zn5 115.23(12) ?
C26 O14 Zn4 123.18(12) ?
C26 O14 Zn5 110.32(12) ?
Zn4 O14 Zn5 125.04(6) ?
C31 O15 Zn4 121.42(13) ?
C33 O17 Zn3 111.84(10) ?
C33 O17 Zn1 115.60(10) ?
Zn3 O17 Zn1 95.42(5) ?
C34 O18 Zn3 111.70(11) ?
C34 O18 Zn5 117.94(11) ?
Zn3 O18 Zn5 94.94(5) ?
C41 O21 Zn1 120.16(12) ?
C44 O22 Zn2 120.03(12) ?
C47 O23 Zn2 121.90(12) ?
C50 O24 Zn4 121.44(12) ?
C53 O25 Zn4 121.09(15) ?
C56 O26 Zn5 115.61(13) ?
O5 C9 C14 123.75(16) ?
O5 C9 C10 116.28(15) ?
C14 C9 C10 119.95(17) ?
O6 C10 C11 125.66(16) ?
O6 C10 C9 116.60(16) ?
C11 C10 C9 117.72(16) ?
O21 C41 N1 124.25(17) ?
O21 C41 H41 117.9 ?
N1 C41 H41 117.9 ?
C41 N1 C42 121.95(17) ?
C41 N1 C43 121.15(17) ?
C42 N1 C43 116.85(17) ?
C4 C5 C6 120.29(18) ?
C4 C5 H5 119.9 ?
C6 C5 H5 119.9 ?
O2 C2 C3 125.83(17) ?
O2 C2 C1 116.69(16) ?
C3 C2 C1 117.46(16) ?
C1 C6 C5 119.91(18) ?
C1 C6 C8 121.77(17) ?
C5 C6 C8 118.23(17) ?
O3 C7 C3 127.04(18) ?
O3 C7 H7 116.5 ?
C3 C7 H7 116.5 ?
C2 C3 C4 120.61(17) ?
C2 C3 C7 122.72(17) ?
C4 C3 C7 116.54(17) ?
O1 C1 C6 123.56(17) ?
O1 C1 C2 115.92(15) ?
C6 C1 C2 120.50(17) ?
C5 C4 C3 121.19(18) ?
C5 C4 H4 119.4 ?
C3 C4 H4 119.4 ?
O4 C8 C6 127.31(18) ?
O4 C8 H8 116.3 ?
C6 C8 H8 116.3 ?
C9 C14 C13 120.25(17) ?
C9 C14 C16 121.62(17) ?
C13 C14 C16 118.11(17) ?
O8 C16 C14 127.19(17) ?
O8 C16 H16 116.4 ?
C14 C16 H16 116.4 ?
O24 C50 N4 124.65(18) ?
O24 C50 H50 117.7 ?
N4 C50 H50 117.7 ?
C50 N4 C52 121.50(18) ?
C50 N4 C51 121.73(18) ?
C52 N4 C51 116.77(19) ?
C18 C19 C20 120.26(17) ?
C18 C19 C23 123.02(17) ?
C20 C19 C23 116.41(17) ?
C17 C22 C21 121.13(17) ?
C17 C22 C24 119.03(17) ?
C21 C22 C24 119.78(17) ?
O12 C24 C22 124.23(18) ?
O12 C24 H24 117.9 ?
C22 C24 H24 117.9 ?
C21 C20 C19 121.19(17) ?
C21 C20 H20 119.4 ?
C19 C20 H20 119.4 ?
O9 C17 C22 123.12(16) ?
O9 C17 C18 117.99(15) ?
C22 C17 C18 118.86(16) ?
O10 C18 C19 125.58(16) ?
O10 C18 C17 115.95(15) ?
C19 C18 C17 118.39(16) ?
O23 C47 N3 124.49(17) ?
O23 C47 H47 117.8 ?
N3 C47 H47 117.8 ?
C47 N3 C48 121.67(16) ?
C47 N3 C49 121.18(16) ?
C48 N3 C49 117.14(16) ?
C36 C37 C38 120.04(18) ?
C36 C37 H37 120.0 ?
C38 C37 H37 120.0 ?
O17 C33 C38 123.38(16) ?
O17 C33 C34 117.83(16) ?
C38 C33 C34 118.78(17) ?
C37 C36 C35 120.73(18) ?
C37 C36 H36 119.6 ?
C35 C36 H36 119.6 ?
C33 C38 C37 121.02(17) ?
C33 C38 C40 119.18(17) ?
C37 C38 C40 119.73(17) ?
O18 C34 C35 123.40(16) ?
O18 C34 C33 118.11(16) ?
C35 C34 C33 118.46(16) ?
O20 C40 C38 124.32(19) ?
O20 C40 H40 117.8 ?
C38 C40 H40 117.8 ?
O11 C23 C19 128.34(18) ?
O11 C23 H23 115.8 ?
C19 C23 H23 115.8 ?
O14 C26 C27 125.56(18) ?
O14 C26 C25 116.12(16) ?
C27 C26 C25 118.31(17) ?
C26 C27 C28 120.13(19) ?
C26 C27 C31 123.07(18) ?
C28 C27 C31 116.55(18) ?
O13 C25 C30 122.55(19) ?
O13 C25 C26 117.89(17) ?
C30 C25 C26 119.55(18) ?
C28 C29 C30 120.30(19) ?
C28 C29 H29 119.8 ?
C30 C29 H29 119.8 ?
C29 C28 C27 121.21(19) ?
C29 C28 H28 119.4 ?
C27 C28 H28 119.4 ?
C25 C30 C29 120.43(19) ?
C25 C30 C32 118.52(19) ?
C29 C30 C32 121.04(19) ?
O16 C32 C30 125.9(2) ?
O16 C32 H32 117.1 ?
C30 C32 H32 117.1 ?
O15 C31 C27 127.65(18) ?
O15 C31 H31 116.2 ?
C27 C31 H31 116.2 ?
C10 C11 C12 120.61(17) ?
C10 C11 C15 122.47(18) ?
C12 C11 C15 116.72(18) ?
O7 C15 C11 128.07(19) ?
O7 C15 H15 116.0 ?
C11 C15 H15 116.0 ?
O25 C53 N5 124.6(2) ?
O25 C53 H53 117.7 ?
N5 C53 H53 117.7 ?
C53 N5 C54 122.8(2) ?
C53 N5 C55 119.1(2) ?
C54 N5 C55 118.1(2) ?
N3 C48 H48A 109.5 ?
N3 C48 H48B 109.5 ?
H48A C48 H48B 109.5 ?
N3 C48 H48C 109.5 ?
H48A C48 H48C 109.5 ?
H48B C48 H48C 109.5 ?
O26 C56 N6 125.6(2) ?
O26 C56 H56 117.2 ?
N6 C56 H56 117.2 ?
C20 C21 C22 120.09(17) ?
C20 C21 H21 120.0 ?
C22 C21 H21 120.0 ?
C56 N6 C57 121.8(2) ?
C56 N6 C58 120.1(2) ?
C57 N6 C58 118.0(2) ?
O22 C44 N2 123.67(18) ?
O22 C44 H44 118.2 ?
N2 C44 H44 118.2 ?
C44 N2 C46 120.60(18) ?
C44 N2 C45 121.11(18) ?
C46 N2 C45 118.19(18) ?
N2 C45 H45A 109.5 ?
N2 C45 H45B 109.5 ?
H45A C45 H45B 109.5 ?
N2 C45 H45C 109.5 ?
H45A C45 H45C 109.5 ?
H45B C45 H45C 109.5 ?
O19 C39 C35 124.0(2) ?
O19 C39 H39 118.0 ?
C35 C39 H39 118.0 ?
C34 C35 C36 120.70(17) ?
C34 C35 C39 119.58(17) ?
C36 C35 C39 119.68(18) ?
N1 C43 H43A 109.5 ?
N1 C43 H43B 109.5 ?
H43A C43 H43B 109.5 ?
N1 C43 H43C 109.5 ?
H43A C43 H43C 109.5 ?
H43B C43 H43C 109.5 ?
C13 C12 C11 121.20(19) ?
C13 C12 H12 119.4 ?
C11 C12 H12 119.4 ?
C12 C13 C14 120.20(18) ?
C12 C13 H13 119.9 ?
C14 C13 H13 119.9 ?
N1 C42 H42A 109.5 ?
N1 C42 H42B 109.5 ?
H42A C42 H42B 109.5 ?
N1 C42 H42C 109.5 ?
H42A C42 H42C 109.5 ?
H42B C42 H42C 109.5 ?
N5 C55 H55A 109.5 ?
N5 C55 H55B 109.5 ?
H55A C55 H55B 109.5 ?
N5 C55 H55C 109.5 ?
H55A C55 H55C 109.5 ?
H55B C55 H55C 109.5 ?
N6 C58 H58A 109.5 ?
N6 C58 H58B 109.5 ?
H58A C58 H58B 109.5 ?
N6 C58 H58C 109.5 ?
H58A C58 H58C 109.5 ?
H58B C58 H58C 109.5 ?
N3 C49 H49A 109.5 ?
N3 C49 H49B 109.5 ?
H49A C49 H49B 109.5 ?
N3 C49 H49C 109.5 ?
H49A C49 H49C 109.5 ?
H49B C49 H49C 109.5 ?
N4 C51 H51A 109.5 ?
N4 C51 H51B 109.5 ?
H51A C51 H51B 109.5 ?
N4 C51 H51C 109.5 ?
H51A C51 H51C 109.5 ?
H51B C51 H51C 109.5 ?
N2 C46 H46A 109.5 ?
N2 C46 H46B 109.5 ?
H46A C46 H46B 109.5 ?
N2 C46 H46C 109.5 ?
H46A C46 H46C 109.5 ?
H46B C46 H46C 109.5 ?
N6 C57 H57A 109.5 ?
N6 C57 H57B 109.5 ?
H57A C57 H57B 109.5 ?
N6 C57 H57C 109.5 ?
H57A C57 H57C 109.5 ?
H57B C57 H57C 109.5 ?
N4 C52 H52A 109.5 ?
N4 C52 H52B 109.5 ?
H52A C52 H52B 109.5 ?
N4 C52 H52C 109.5 ?
H52A C52 H52C 109.5 ?
H52B C52 H52C 109.5 ?
N5 C54 H54A 109.5 ?
N5 C54 H54B 109.5 ?
H54A C54 H54B 109.5 ?
N5 C54 H54C 109.5 ?
H54A C54 H54C 109.5 ?
H54B C54 H54C 109.5 ?
C59 N7 C61 121.9(2) ?
C59 N7 C60 119.9(2) ?
C61 N7 C60 118.21(19) ?
C62 N8 C64 121.7(2) ?
C62 N8 C63 121.4(2) ?
C64 N8 C63 116.9(2) ?
O27 C59 N7 125.2(2) ?
O27 C59 H59 117.4 ?
N7 C59 H59 117.4 ?
N8 C64 H64A 109.5 ?
N8 C64 H64B 109.5 ?
H64A C64 H64B 109.5 ?
N8 C64 H64C 109.5 ?
H64A C64 H64C 109.5 ?
H64B C64 H64C 109.5 ?
N7 C60 H60A 109.5 ?
N7 C60 H60B 109.5 ?
H60A C60 H60B 109.5 ?
N7 C60 H60C 109.5 ?
H60A C60 H60C 109.5 ?
H60B C60 H60C 109.5 ?
N7 C61 H61A 109.5 ?
N7 C61 H61B 109.5 ?
H61A C61 H61B 109.5 ?
N7 C61 H61C 109.5 ?
H61A C61 H61C 109.5 ?
H61B C61 H61C 109.5 ?
O28 C62 N8 125.1(3) ?
O28 C62 H62 117.5 ?
N8 C62 H62 117.5 ?
N8 C63 H63A 109.5 ?
N8 C63 H63B 109.5 ?
H63A C63 H63B 109.5 ?
N8 C63 H63C 109.5 ?
H63A C63 H63C 109.5 ?
H63B C63 H63C 109.5 ?

loop_
_geom_bond_atom_site_label_1
_geom_bond_atom_site_label_2
_geom_bond_distance
_geom_bond_publ_flag
Zn1 O9 1.9707(12) y
Zn1 O5 2.0021(12) y
Zn1 O21 2.1049(13) y
Zn1 O10 2.1294(13) y
Zn1 O17 2.1893(12) y
Zn1 O8 2.1924(13) y
Zn2 O10 2.0333(12) y
Zn2 O23 2.0561(13) y
Zn2 O2 2.0752(12) y
Zn2 O11 2.1089(13) y
Zn2 O3 2.1240(13) y
Zn2 O22 2.1260(14) y
Zn3 O5 1.9855(12) y
Zn3 O1 1.9887(12) y
Zn3 O17 2.0931(12) y
Zn3 O18 2.0937(13) y
Zn3 O2 2.1832(13) y
Zn3 O6 2.1921(13) y
Zn4 O14 2.0341(13) y
Zn4 O25 2.0669(15) y
Zn4 O6 2.0721(12) y
Zn4 O15 2.1010(13) y
Zn4 O24 2.1334(13) y
Zn4 O7 2.1342(14) y
Zn5 O13 1.9686(13) y
Zn5 O1 1.9876(13) y
Zn5 O14 2.1274(13) y
Zn5 O26 2.1332(14) y
Zn5 O4 2.1970(14) y
Zn5 O18 2.2030(12) y
O1 C1 1.306(2) ?
O2 C2 1.312(2) ?
O3 C7 1.226(2) ?
O4 C8 1.226(2) ?
O5 C9 1.302(2) ?
O6 C10 1.318(2) ?
O7 C15 1.223(2) ?
O8 C16 1.225(2) ?
O9 C17 1.299(2) ?
O10 C18 1.314(2) ?
O11 C23 1.231(2) ?
O12 C24 1.223(2) ?
O13 C25 1.299(2) ?
O14 C26 1.314(2) ?
O15 C31 1.238(3) ?
O16 C32 1.223(3) ?
O17 C33 1.327(2) ?
O18 C34 1.324(2) ?
O19 C39 1.222(3) ?
O20 C40 1.217(2) ?
O21 C41 1.242(2) ?
O22 C44 1.238(2) ?
O23 C47 1.240(2) ?
O24 C50 1.241(2) ?
O25 C53 1.218(3) ?
O26 C56 1.252(3) ?
C9 C14 1.397(3) ?
C9 C10 1.449(2) ?
C10 C11 1.406(3) ?
C41 N1 1.319(2) ?
C41 H41 0.9500 ?
N1 C42 1.441(3) ?
N1 C43 1.450(3) ?
C5 C4 1.354(3) ?
C5 C6 1.417(3) ?
C5 H5 0.9500 ?
C2 C3 1.405(3) ?
C2 C1 1.449(3) ?
C6 C1 1.397(3) ?
C6 C8 1.446(3) ?
C7 C3 1.445(3) ?
C7 H7 0.9500 ?
C3 C4 1.422(3) ?
C4 H4 0.9500 ?
C8 H8 0.9500 ?
C14 C13 1.420(3) ?
C14 C16 1.448(3) ?
C16 H16 0.9500 ?
C50 N4 1.310(3) ?
C50 H50 0.9500 ?
N4 C52 1.445(3) ?
N4 C51 1.453(3) ?
C19 C18 1.407(3) ?
C19 C20 1.426(3) ?
C19 C23 1.438(3) ?
C22 C17 1.402(2) ?
C22 C21 1.414(3) ?
C22 C24 1.452(3) ?
C24 H24 0.9500 ?
C20 C21 1.357(3) ?
C20 H20 0.9500 ?
C17 C18 1.460(3) ?
C47 N3 1.314(2) ?
C47 H47 0.9500 ?
N3 C48 1.456(2) ?
N3 C49 1.458(2) ?
C37 C36 1.353(3) ?
C37 C38 1.417(3) ?
C37 H37 0.9500 ?
C33 C38 1.398(3) ?
C33 C34 1.448(2) ?
C36 C35 1.422(3) ?
C36 H36 0.9500 ?
C38 C40 1.461(3) ?
C34 C35 1.398(3) ?
C40 H40 0.9500 ?
C23 H23 0.9500 ?
C26 C27 1.404(3) ?
C26 C25 1.456(3) ?
C27 C28 1.433(3) ?
C27 C31 1.435(3) ?
C25 C30 1.401(3) ?
C29 C28 1.354(3) ?
C29 C30 1.421(3) ?
C29 H29 0.9500 ?
C28 H28 0.9500 ?
C30 C32 1.452(3) ?
C32 H32 0.9500 ?
C31 H31 0.9500 ?
C11 C12 1.418(3) ?
C11 C15 1.446(3) ?
C15 H15 0.9500 ?
C53 N5 1.339(3) ?
C53 H53 0.9500 ?
N5 C54 1.437(3) ?
N5 C55 1.454(3) ?
C48 H48A 0.9800 ?
C48 H48B 0.9800 ?
C48 H48C 0.9800 ?
C56 N6 1.319(3) ?
C56 H56 0.9500 ?
C21 H21 0.9500 ?
N6 C57 1.441(3) ?
N6 C58 1.463(3) ?
C44 N2 1.327(3) ?
C44 H44 0.9500 ?
N2 C46 1.453(3) ?
N2 C45 1.457(3) ?
C45 H45A 0.9800 ?
C45 H45B 0.9800 ?
C45 H45C 0.9800 ?
C39 C35 1.460(3) ?
C39 H39 0.9500 ?
C43 H43A 0.9800 ?
C43 H43B 0.9800 ?
C43 H43C 0.9800 ?
C12 C13 1.352(3) ?
C12 H12 0.9500 ?
C13 H13 0.9500 ?
C42 H42A 0.9800 ?
C42 H42B 0.9800 ?
C42 H42C 0.9800 ?
C55 H55A 0.9800 ?
C55 H55B 0.9800 ?
C55 H55C 0.9800 ?
C58 H58A 0.9800 ?
C58 H58B 0.9800 ?
C58 H58C 0.9800 ?
C49 H49A 0.9800 ?
C49 H49B 0.9800 ?
C49 H49C 0.9800 ?
C51 H51A 0.9800 ?
C51 H51B 0.9800 ?
C51 H51C 0.9800 ?
C46 H46A 0.9800 ?
C46 H46B 0.9800 ?
C46 H46C 0.9800 ?
C57 H57A 0.9800 ?
C57 H57B 0.9800 ?
C57 H57C 0.9800 ?
C52 H52A 0.9800 ?
C52 H52B 0.9800 ?
C52 H52C 0.9800 ?
C54 H54A 0.9800 ?
C54 H54B 0.9800 ?
C54 H54C 0.9800 ?
N7 C59 1.323(3) ?
N7 C61 1.448(3) ?
N7 C60 1.449(3) ?
O27 C59 1.228(3) ?
N8 C62 1.319(3) ?
N8 C64 1.451(3) ?
N8 C63 1.457(4) ?
C59 H59 0.9500 ?
C64 H64A 0.9800 ?
C64 H64B 0.9800 ?
C64 H64C 0.9800 ?
C60 H60A 0.9800 ?
C60 H60B 0.9800 ?
C60 H60C 0.9800 ?
C61 H61A 0.9800 ?
C61 H61B 0.9800 ?
C61 H61C 0.9800 ?
O28 C62 1.216(3) ?
C62 H62 0.9500 ?
C63 H63A 0.9800 ?
C63 H63B 0.9800 ?
C63 H63C 0.9800 ?

loop_
_geom_torsion_atom_site_label_1
_geom_torsion_atom_site_label_2
_geom_torsion_atom_site_label_3
_geom_torsion_atom_site_label_4
_geom_torsion
O13 Zn5 O1 C1 -69.0(7)
O14 Zn5 O1 C1 -98.42(17)
O26 Zn5 O1 C1 80.52(17)
O4 Zn5 O1 C1 -9.72(16)
O18 Zn5 O1 C1 171.12(17)
O13 Zn5 O1 Zn3 113.5(7)
O14 Zn5 O1 Zn3 84.11(6)
O26 Zn5 O1 Zn3 -96.96(6)
O4 Zn5 O1 Zn3 172.81(7)
O18 Zn5 O1 Zn3 -6.36(5)
O5 Zn3 O1 C1 41.0(3)
O17 Zn3 O1 C1 -95.83(13)
O18 Zn3 O1 C1 -171.36(13)
O2 Zn3 O1 C1 -3.93(12)
O6 Zn3 O1 C1 93.30(13)
O5 Zn3 O1 Zn5 -141.03(16)
O17 Zn3 O1 Zn5 82.16(7)
O18 Zn3 O1 Zn5 6.63(6)
O2 Zn3 O1 Zn5 174.07(7)
O6 Zn3 O1 Zn5 -88.71(6)
O10 Zn2 O2 C2 -144.31(13)
O23 Zn2 O2 C2 122.71(13)
O11 Zn2 O2 C2 4.7(3)
O3 Zn2 O2 C2 34.66(13)
O22 Zn2 O2 C2 -54.36(13)
O10 Zn2 O2 Zn3 15.16(8)
O23 Zn2 O2 Zn3 -77.82(7)
O11 Zn2 O2 Zn3 164.13(15)
O3 Zn2 O2 Zn3 -165.88(7)
O22 Zn2 O2 Zn3 105.10(7)
O5 Zn3 O2 C2 -164.45(11)
O1 Zn3 O2 C2 4.20(11)
O17 Zn3 O2 C2 114.68(11)
O18 Zn3 O2 C2 34.35(17)
O6 Zn3 O2 C2 -87.06(11)
O5 Zn3 O2 Zn2 33.98(7)
O1 Zn3 O2 Zn2 -157.37(8)
O17 Zn3 O2 Zn2 -46.89(7)
O18 Zn3 O2 Zn2 -127.22(10)
O6 Zn3 O2 Zn2 111.37(7)
O10 Zn2 O3 C7 140.7(3)
O23 Zn2 O3 C7 -130.40(16)
O2 Zn2 O3 C7 -34.02(16)
O11 Zn2 O3 C7 138.16(16)
O22 Zn2 O3 C7 54.39(16)
O13 Zn5 O4 C8 -177.86(17)
O1 Zn5 O4 C8 6.01(17)
O14 Zn5 O4 C8 101.96(17)
O26 Zn5 O4 C8 -89.73(17)
O18 Zn5 O4 C8 8.5(3)
O1 Zn3 O5 C9 56.4(2)
O17 Zn3 O5 C9 -163.84(13)
O18 Zn3 O5 C9 -88.67(13)
O2 Zn3 O5 C9 99.92(13)
O6 Zn3 O5 C9 2.30(12)
O1 Zn3 O5 Zn1 -134.46(17)
O17 Zn3 O5 Zn1 5.30(5)
O18 Zn3 O5 Zn1 80.47(7)
O2 Zn3 O5 Zn1 -90.94(6)
O6 Zn3 O5 Zn1 171.44(7)
O9 Zn1 O5 C9 -83.1(7)
O21 Zn1 O5 C9 69.82(17)
O10 Zn1 O5 C9 -109.56(16)
O17 Zn1 O5 C9 161.44(17)
O8 Zn1 O5 C9 -16.70(16)
O9 Zn1 O5 Zn3 110.3(6)
O21 Zn1 O5 Zn3 -96.74(6)
O10 Zn1 O5 Zn3 83.89(6)
O17 Zn1 O5 Zn3 -5.11(5)
O8 Zn1 O5 Zn3 176.74(6)
O14 Zn4 O6 C10 -142.06(13)
O25 Zn4 O6 C10 123.20(14)
O15 Zn4 O6 C10 10.7(3)
O24 Zn4 O6 C10 -53.21(14)
O7 Zn4 O6 C10 33.48(14)
O14 Zn4 O6 Zn3 16.47(8)
O25 Zn4 O6 Zn3 -78.27(8)
O15 Zn4 O6 Zn3 169.25(17)
O24 Zn4 O6 Zn3 105.32(7)
O7 Zn4 O6 Zn3 -167.99(8)
O5 Zn3 O6 C10 -1.24(11)
O1 Zn3 O6 C10 -168.17(12)
O17 Zn3 O6 C10 31.66(18)
O18 Zn3 O6 C10 110.87(12)
O2 Zn3 O6 C10 -90.64(12)
O5 Zn3 O6 Zn4 -162.12(8)
O1 Zn3 O6 Zn4 30.95(8)
O17 Zn3 O6 Zn4 -129.23(10)
O18 Zn3 O6 Zn4 -50.02(7)
O2 Zn3 O6 Zn4 108.47(7)
O14 Zn4 O7 C15 125.3(3)
O25 Zn4 O7 C15 -129.61(16)
O6 Zn4 O7 C15 -34.10(16)
O15 Zn4 O7 C15 140.14(17)
O24 Zn4 O7 C15 55.64(16)
O9 Zn1 O8 C16 -170.41(16)
O5 Zn1 O8 C16 13.83(16)
O21 Zn1 O8 C16 -80.94(16)
O10 Zn1 O8 C16 109.05(16)
O17 Zn1 O8 C16 8.5(3)
O5 Zn1 O9 C17 -21.0(7)
O21 Zn1 O9 C17 -173.98(12)
O10 Zn1 O9 C17 5.75(12)
O17 Zn1 O9 C17 93.52(12)
O8 Zn1 O9 C17 -86.87(12)
O23 Zn2 O10 C18 -118.37(13)
O2 Zn2 O10 C18 144.81(13)
O11 Zn2 O10 C18 -27.22(13)
O3 Zn2 O10 C18 -29.8(3)
O22 Zn2 O10 C18 56.44(13)
O23 Zn2 O10 Zn1 71.29(8)
O2 Zn2 O10 Zn1 -25.52(8)
O11 Zn2 O10 Zn1 162.45(8)
O3 Zn2 O10 Zn1 159.9(2)
O22 Zn2 O10 Zn1 -113.89(7)
O9 Zn1 O10 C18 -5.54(11)
O5 Zn1 O10 C18 172.38(11)
O21 Zn1 O10 C18 -4.0(3)
O17 Zn1 O10 C18 -109.55(11)
O8 Zn1 O10 C18 89.97(11)
O9 Zn1 O10 Zn2 165.96(8)
O5 Zn1 O10 Zn2 -16.11(8)
O21 Zn1 O10 Zn2 167.5(3)
O17 Zn1 O10 Zn2 61.96(7)
O8 Zn1 O10 Zn2 -98.52(7)
O10 Zn2 O11 C23 28.06(15)
O23 Zn2 O11 C23 119.21(15)
O2 Zn2 O11 C23 -122.1(2)
O3 Zn2 O11 C23 -152.43(15)
O22 Zn2 O11 C23 -62.56(15)
O1 Zn5 O13 C25 -27.8(7)
O14 Zn5 O13 C25 1.95(12)
O26 Zn5 O13 C25 -177.44(13)
O4 Zn5 O13 C25 -86.63(13)
O18 Zn5 O13 C25 91.20(13)
O25 Zn4 O14 C26 -122.07(13)
O6 Zn4 O14 C26 141.34(13)
O15 Zn4 O14 C26 -31.93(13)
O24 Zn4 O14 C26 52.14(13)
O7 Zn4 O14 C26 -17.3(3)
O25 Zn4 O14 Zn5 73.09(8)
O6 Zn4 O14 Zn5 -23.50(9)
O15 Zn4 O14 Zn5 163.22(8)
O24 Zn4 O14 Zn5 -112.71(8)
O7 Zn4 O14 Zn5 177.9(2)
O13 Zn5 O14 C26 -3.58(11)
O1 Zn5 O14 C26 174.19(11)
O26 Zn5 O14 C26 -0.6(3)
O4 Zn5 O14 C26 91.82(11)
O18 Zn5 O14 C26 -107.61(11)
O13 Zn5 O14 Zn4 162.93(8)
O1 Zn5 O14 Zn4 -19.30(8)
O26 Zn5 O14 Zn4 165.9(2)
O4 Zn5 O14 Zn4 -101.68(8)
O18 Zn5 O14 Zn4 58.90(8)
O14 Zn4 O15 C31 33.62(15)
O25 Zn4 O15 C31 126.66(15)
O6 Zn4 O15 C31 -120.2(2)
O24 Zn4 O15 C31 -55.67(15)
O7 Zn4 O15 C31 -143.26(16)
O5 Zn3 O17 C33 115.68(11)
O1 Zn3 O17 C33 -75.47(12)
O18 Zn3 O17 C33 0.45(11)
O2 Zn3 O17 C33 -154.23(11)
O6 Zn3 O17 C33 83.21(15)
O5 Zn3 O17 Zn1 -4.70(5)
O1 Zn3 O17 Zn1 164.15(5)
O18 Zn3 O17 Zn1 -119.93(5)
O2 Zn3 O17 Zn1 85.39(5)
O6 Zn3 O17 Zn1 -37.17(13)
O9 Zn1 O17 C33 71.60(12)
O5 Zn1 O17 C33 -112.67(12)
O21 Zn1 O17 C33 -18.77(12)
O10 Zn1 O17 C33 151.59(12)
O8 Zn1 O17 C33 -107.25(17)
O9 Zn1 O17 Zn3 -171.02(5)
O5 Zn1 O17 Zn3 4.70(5)
O21 Zn1 O17 Zn3 98.60(5)
O10 Zn1 O17 Zn3 -91.04(5)
O8 Zn1 O17 Zn3 10.12(16)
O5 Zn3 O18 C34 -72.36(12)
O1 Zn3 O18 C34 116.94(12)
O17 Zn3 O18 C34 3.23(11)
O2 Zn3 O18 C34 87.18(15)
O6 Zn3 O18 C34 -151.03(11)
O5 Zn3 O18 Zn5 164.91(4)
O1 Zn3 O18 Zn5 -5.78(5)
O17 Zn3 O18 Zn5 -119.50(5)
O2 Zn3 O18 Zn5 -35.54(12)
O6 Zn3 O18 Zn5 86.24(5)
O13 Zn5 O18 C34 72.08(13)
O1 Zn5 O18 C34 -111.93(12)
O14 Zn5 O18 C34 152.46(12)
O26 Zn5 O18 C34 -16.36(12)
O4 Zn5 O18 C34 -114.43(17)
O13 Zn5 O18 Zn3 -170.16(5)
O1 Zn5 O18 Zn3 5.83(5)
O14 Zn5 O18 Zn3 -89.77(5)
O26 Zn5 O18 Zn3 101.41(5)
O4 Zn5 O18 Zn3 3.34(17)
O9 Zn1 O21 C41 -7.56(14)
O5 Zn1 O21 C41 174.53(14)
O10 Zn1 O21 C41 -9.0(4)
O17 Zn1 O21 C41 96.27(14)
O8 Zn1 O21 C41 -103.62(14)
O10 Zn2 O22 C44 57.01(14)
O23 Zn2 O22 C44 164.0(5)
O2 Zn2 O22 C44 -48.46(14)
O11 Zn2 O22 C44 144.96(14)
O3 Zn2 O22 C44 -133.90(14)
O10 Zn2 O23 C47 -136.98(14)
O2 Zn2 O23 C47 -31.27(15)
O11 Zn2 O23 C47 134.99(14)
O3 Zn2 O23 C47 53.96(15)
O22 Zn2 O23 C47 116.0(5)
O14 Zn4 O24 C50 59.85(15)
O25 Zn4 O24 C50 169.7(5)
O6 Zn4 O24 C50 -45.88(15)
O15 Zn4 O24 C50 147.49(15)
O7 Zn4 O24 C50 -131.66(15)
O14 Zn4 O25 C53 -146.57(16)
O6 Zn4 O25 C53 -40.45(17)
O15 Zn4 O25 C53 125.87(16)
O24 Zn4 O25 C53 103.8(5)
O7 Zn4 O25 C53 45.30(16)
O13 Zn5 O26 C56 -24.53(14)
O1 Zn5 O26 C56 157.75(14)
O14 Zn5 O26 C56 -27.5(3)
O4 Zn5 O26 C56 -119.73(14)
O18 Zn5 O26 C56 79.53(14)
Zn3 O5 C9 C14 178.66(14)
Zn1 O5 C9 C14 13.5(3)
Zn3 O5 C9 C10 -2.9(2)
Zn1 O5 C9 C10 -168.11(12)
Zn4 O6 C10 C11 -21.1(3)
Zn3 O6 C10 C11 178.19(16)
Zn4 O6 C10 C9 160.93(12)
Zn3 O6 C10 C9 0.18(19)
O5 C9 C10 O6 1.7(2)
C14 C9 C10 O6 -179.84(16)
O5 C9 C10 C11 -176.47(17)
C14 C9 C10 C11 2.0(3)
Zn1 O21 C41 N1 -171.80(14)
O21 C41 N1 C42 -179.9(2)
O21 C41 N1 C43 2.9(3)
Zn2 O2 C2 C3 -24.0(2)
Zn3 O2 C2 C3 174.44(15)
Zn2 O2 C2 C1 157.62(12)
Zn3 O2 C2 C1 -3.99(19)
C4 C5 C6 C1 -1.8(3)
C4 C5 C6 C8 174.89(19)
Zn2 O3 C7 C3 21.4(3)
O2 C2 C3 C4 -179.52(18)
C1 C2 C3 C4 -1.1(3)
O2 C2 C3 C7 -3.6(3)
C1 C2 C3 C7 174.81(17)
O3 C7 C3 C2 4.8(3)
O3 C7 C3 C4 -179.1(2)
Zn5 O1 C1 C6 7.5(3)
Zn3 O1 C1 C6 -175.23(14)
Zn5 O1 C1 C2 -174.15(12)
Zn3 O1 C1 C2 3.1(2)
C5 C6 C1 O1 178.85(18)
C8 C6 C1 O1 2.3(3)
C5 C6 C1 C2 0.6(3)
C8 C6 C1 C2 -175.90(17)
O2 C2 C1 O1 1.0(2)
C3 C2 C1 O1 -177.58(16)
O2 C2 C1 C6 179.34(16)
C3 C2 C1 C6 0.8(3)
C6 C5 C4 C3 1.4(3)
C2 C3 C4 C5 0.0(3)
C7 C3 C4 C5 -176.15(19)
Zn5 O4 C8 C6 -0.7(3)
C1 C6 C8 O4 -5.3(3)
C5 C6 C8 O4 178.2(2)
O5 C9 C14 C13 178.67(18)
C10 C9 C14 C13 0.3(3)
O5 C9 C14 C16 0.2(3)
C10 C9 C14 C16 -178.10(17)
Zn1 O8 C16 C14 -8.7(3)
C9 C14 C16 O8 -1.6(3)
C13 C14 C16 O8 179.98(19)
Zn4 O24 C50 N4 -157.81(16)
O24 C50 N4 C52 2.7(3)
O24 C50 N4 C51 -177.6(2)
C17 C22 C24 O12 -175.41(18)
C21 C22 C24 O12 1.7(3)
C18 C19 C20 C21 -1.7(3)
C23 C19 C20 C21 172.03(18)
Zn1 O9 C17 C22 172.94(13)
Zn1 O9 C17 C18 -5.18(19)
C21 C22 C17 O9 -179.35(17)
C24 C22 C17 O9 -2.3(3)
C21 C22 C17 C18 -1.3(3)
C24 C22 C17 C18 175.77(16)
Zn2 O10 C18 C19 16.3(2)
Zn1 O10 C18 C19 -172.14(15)
Zn2 O10 C18 C17 -167.01(11)
Zn1 O10 C18 C17 4.51(18)
C20 C19 C18 O10 179.26(16)
C23 C19 C18 O10 5.9(3)
C20 C19 C18 C17 2.7(3)
C23 C19 C18 C17 -170.68(16)
O9 C17 C18 O10 0.1(2)
C22 C17 C18 O10 -178.11(15)
O9 C17 C18 C19 176.99(16)
C22 C17 C18 C19 -1.2(2)
Zn2 O23 C47 N3 -169.50(14)
O23 C47 N3 C48 178.41(19)
O23 C47 N3 C49 -0.5(3)
Zn3 O17 C33 C38 175.66(14)
Zn1 O17 C33 C38 -76.58(19)
Zn3 O17 C33 C34 -3.92(18)
Zn1 O17 C33 C34 103.83(15)
C38 C37 C36 C35 2.2(3)
O17 C33 C38 C37 175.65(17)
C34 C33 C38 C37 -4.8(3)
O17 C33 C38 C40 -7.4(3)
C34 C33 C38 C40 172.23(16)
C36 C37 C38 C33 0.8(3)
C36 C37 C38 C40 -176.22(18)
Zn3 O18 C34 C35 175.51(14)
Zn5 O18 C34 C35 -76.07(19)
Zn3 O18 C34 C33 -6.35(19)
Zn5 O18 C34 C33 102.07(15)
O17 C33 C34 O18 7.2(2)
C38 C33 C34 O18 -172.40(16)
O17 C33 C34 C35 -174.56(16)
C38 C33 C34 C35 5.8(3)
C33 C38 C40 O20 -177.92(19)
C37 C38 C40 O20 -0.9(3)
Zn2 O11 C23 C19 -18.2(3)
C18 C19 C23 O11 -4.3(3)
C20 C19 C23 O11 -177.87(19)
Zn4 O14 C26 C27 19.1(2)
Zn5 O14 C26 C27 -174.05(15)
Zn4 O14 C26 C25 -162.29(12)
Zn5 O14 C26 C25 4.51(18)
O14 C26 C27 C28 -179.74(17)
C25 C26 C27 C28 1.7(3)
O14 C26 C27 C31 6.2(3)
C25 C26 C27 C31 -172.30(17)
Zn5 O13 C25 C30 178.45(14)
Zn5 O13 C25 C26 -0.1(2)
O14 C26 C25 O13 -3.2(2)
C27 C26 C25 O13 175.45(16)
O14 C26 C25 C30 178.16(16)
C27 C26 C25 C30 -3.2(3)
C30 C29 C28 C27 -0.5(3)
C26 C27 C28 C29 0.1(3)
C31 C27 C28 C29 174.48(18)
O13 C25 C30 C29 -175.71(18)
C26 C25 C30 C29 2.8(3)
O13 C25 C30 C32 3.3(3)
C26 C25 C30 C32 -178.19(17)
C28 C29 C30 C25 -1.0(3)
C28 C29 C30 C32 -179.96(19)
C25 C30 C32 O16 -178.1(2)
C29 C30 C32 O16 0.9(3)
Zn4 O15 C31 C27 -22.6(3)
C26 C27 C31 O15 -3.7(3)
C28 C27 C31 O15 -177.88(19)
O6 C10 C11 C12 179.04(19)
C9 C10 C11 C12 -3.0(3)
O6 C10 C11 C15 -6.3(3)
C9 C10 C11 C15 171.71(18)
Zn4 O7 C15 C11 22.0(3)
C10 C11 C15 O7 5.3(4)
C12 C11 C15 O7 -179.8(2)
Zn4 O25 C53 N5 -171.74(16)
O25 C53 N5 C54 0.0(3)
O25 C53 N5 C55 179.2(2)
Zn5 O26 C56 N6 -169.07(17)
C19 C20 C21 C22 -0.8(3)
C17 C22 C21 C20 2.3(3)
C24 C22 C21 C20 -174.74(17)
O26 C56 N6 C57 1.1(3)
O26 C56 N6 C58 178.4(2)
Zn2 O22 C44 N2 -172.97(14)
O22 C44 N2 C46 178.1(2)
O22 C44 N2 C45 1.8(3)
O18 C34 C35 C36 175.08(17)
C33 C34 C35 C36 -3.1(3)
O18 C34 C35 C39 -2.6(3)
C33 C34 C35 C39 179.22(17)
C37 C36 C35 C34 -1.0(3)
C37 C36 C35 C39 176.75(19)
O19 C39 C35 C34 168.9(2)
O19 C39 C35 C36 -8.9(3)
C10 C11 C12 C13 1.6(3)
C15 C11 C12 C13 -173.3(2)
C11 C12 C13 C14 0.8(3)
C9 C14 C13 C12 -1.8(3)
C16 C14 C13 C12 176.7(2)
C61 N7 C59 O27 -177.5(2)
C60 N7 C59 O27 2.4(4)
C64 N8 C62 O28 -178.9(3)
C63 N8 C62 O28 0.5(5)
